data_2300174
loop_
_publ_author_name
'Seredyuk, Maksym'
'Gaspar, Ana B.'
'Kusz, Joachim'
'Bednarek, Gabriela'
'G\"utlich, Philipp'

_publ_section_title
;
 Variable-temperature X-ray crystal structure determinations of
 {Fe[tren(6-Mepy)~3~]}(ClO~4~)~2~ and {Zn[tren(6-Mepy)~3~]}(ClO~4~)~2~
 compounds: correlation of the structural data with magnetic and
 M\"ossbauer spectroscopy data
;
_journal_issue 6
_journal_name_full 'Journal of Applied Crystallography'
_journal_page_first 1135
_journal_page_last 1145
_journal_paper_doi 10.1107/S0021889807048571
_journal_volume 40
_journal_year 2007
_chemical_formula_sum 'C27 H33 Cl2 Fe N7 O8'
_chemical_formula_weight 710.35
_chemical_name_systematic
;
 ?
;
_space_group_IT_number 14
_symmetry_cell_setting monoclinic
_symmetry_space_group_name_Hall '-P 2ybc'
_symmetry_space_group_name_H-M 'P 1 21/c 1'
_atom_sites_solution_hydrogens geom
_atom_sites_solution_primary direct
_atom_sites_solution_secondary difmap
_audit_creation_method SHELXL-97
_cell_angle_alpha 90.00
_cell_angle_beta 91.595(6)
_cell_angle_gamma 90.00
_cell_formula_units_Z 4
_cell_length_a 10.6005(7)
_cell_length_b 19.4289(11)
_cell_length_c 15.2382(10)
_cell_measurement_temperature 310(2)
_cell_volume 3137.2(3)
_computing_cell_refinement
;
CrysAlis RED, Oxford Diffraction Ltd.,
Version 1.171.29.2 (release 20-01-2006 CrysAlis171 .NET)
(compiled Jan 20 2006,12:36:28)
;
_computing_data_collection
;
CrysAlis CCD, Oxford Diffraction Ltd.,
Version 1.171.29.2 (release 20-01-2006 CrysAlis171 .NET)
(compiled Jan 20 2006,12:36:28)
;
_computing_data_reduction
;
CrysAlis RED, Oxford Diffraction Ltd.,
Version 1.171.29.2 (release 20-01-2006 CrysAlis171 .NET)
(compiled Jan 20 2006,12:36:28)
;
_computing_structure_refinement 'SHELXL-97 (Sheldrick, 1997)'
_computing_structure_solution 'SHELXS-97 (Sheldrick, 1990)'
_diffrn_ambient_temperature 310(2)
_diffrn_detector_area_resol_mean 16.0328
_diffrn_measured_fraction_theta_full 0.993
_diffrn_measured_fraction_theta_max 0.850
_diffrn_measurement_device_type KM4_CCD_Sapphire3
_diffrn_measurement_method \q-scan
_diffrn_radiation_monochromator graphite
_diffrn_radiation_source 'fine-focus sealed tube'
_diffrn_radiation_type MoK\a
_diffrn_radiation_wavelength 0.71073
_diffrn_reflns_av_R_equivalents 0.0217
_diffrn_reflns_av_sigmaI/netI 0.0536
_diffrn_reflns_limit_h_max 15
_diffrn_reflns_limit_h_min -15
_diffrn_reflns_limit_k_max 20
_diffrn_reflns_limit_k_min -29
_diffrn_reflns_limit_l_max 20
_diffrn_reflns_limit_l_min -22
_diffrn_reflns_number 27567
_diffrn_reflns_theta_full 25.00
_diffrn_reflns_theta_max 32.82
_diffrn_reflns_theta_min 2.87
_exptl_absorpt_coefficient_mu 0.711
_exptl_absorpt_correction_T_max 0.92037
_exptl_absorpt_correction_T_min 0.87278
_exptl_absorpt_correction_type multi-scan
_exptl_absorpt_process_details
;
CrysAlis RED, Oxford Diffraction Ltd.,
Version 1.171.29.2 (release 20-01-2006 CrysAlis171 .NET)
(compiled Jan 20 2006,12:36:28)
Empirical absorption correction using spherical harmonics,
implemented in SCALE3 ABSPACK scaling algorithm.
;
_exptl_crystal_colour 'dark red'
_exptl_crystal_density_diffrn 1.504
_exptl_crystal_density_method 'not measured'
_exptl_crystal_description polyhedron
_exptl_crystal_F_000 1472
_exptl_crystal_size_max 0.48
_exptl_crystal_size_mid 0.32
_exptl_crystal_size_min 0.12
_refine_diff_density_max 0.874
_refine_diff_density_min -0.761
_refine_ls_extinction_method none
_refine_ls_goodness_of_fit_ref 1.005
_refine_ls_hydrogen_treatment constr
_refine_ls_matrix_type full
_refine_ls_number_parameters 409
_refine_ls_number_reflns 9909
_refine_ls_number_restraints 0
_refine_ls_restrained_S_all 1.005
_refine_ls_R_factor_all 0.1047
_refine_ls_R_factor_gt 0.0488
_refine_ls_shift/su_max 0.001
_refine_ls_shift/su_mean 0.000
_refine_ls_structure_factor_coef Fsqd
_refine_ls_weighting_details 'calc w=1/[\s^2^(Fo^2^)+(0.0815P)^2^+0.0000P] where P=(Fo^2^+2Fc^2^)/3'
_refine_ls_weighting_scheme calc
_refine_ls_wR_factor_gt 0.1407
_refine_ls_wR_factor_ref 0.1523
_reflns_number_gt 4883
_reflns_number_total 9909
_reflns_threshold_expression >2sigma(I)
_cod_data_source_file aj5096.cif
_cod_data_source_block 1-Fe_310
_cod_original_sg_symbol_H-M 'P 21/c'
_cod_database_code 2300174

loop_
_symmetry_equiv_pos_as_xyz
'x, y, z'
'-x, y+1/2, -z+1/2'
'-x, -y, -z'
'x, -y-1/2, z-1/2'

loop_
_atom_site_type_symbol
_atom_site_label
_atom_site_fract_x
_atom_site_fract_y
_atom_site_fract_z
_atom_site_U_iso_or_equiv
_atom_site_adp_type
_atom_site_calc_flag
_atom_site_refinement_flags
_atom_site_occupancy
_atom_site_disorder_assembly
_atom_site_disorder_group
Fe Fe1 0.69984(3) 0.071036(15) 0.74088(2) 0.04021(11) Uani d . 1 . .
Cl Cl1 1.36110(7) 0.31812(3) 0.53943(5) 0.0673(2) Uani d . 1 . .
Cl Cl2 1.22357(8) -0.14727(4) 0.69278(6) 0.0808(2) Uani d . 1 . .
N N1 0.6271(2) 0.10148(11) 0.61448(14) 0.0564(5) Uani d . 1 . .
N N2 0.84428(19) 0.14990(9) 0.69259(13) 0.0491(5) Uani d . 1 . .
N N3 0.76553(18) 0.05296(10) 0.88239(12) 0.0467(5) Uani d . 1 . .
N N4 0.61889(19) 0.15357(10) 0.81119(14) 0.0516(5) Uani d . 1 . .
N N5 0.56116(18) -0.00456(10) 0.76501(14) 0.0503(5) Uani d . 1 . .
N N6 0.77121(19) -0.02714(9) 0.67262(12) 0.0459(4) Uani d . 1 . .
N N7 0.4051(2) 0.10732(11) 0.71511(17) 0.0679(6) Uani d . 1 . .
O O1 1.3249(4) 0.30643(17) 0.6259(2) 0.1396(13) Uani d . 1 . .
O O2 1.4376(3) 0.26426(12) 0.50823(19) 0.1130(10) Uani d . 1 . .
O O3 1.2451(3) 0.31980(17) 0.4888(2) 0.1321(11) Uani d . 1 . .
O O7 1.1690(4) -0.20451(14) 0.6525(2) 0.1279(11) Uani d . 1 . .
O O5 1.2928(7) -0.1181(3) 0.6366(2) 0.260(3) Uani d . 1 . .
O O6 1.1336(4) -0.1022(2) 0.7246(3) 0.1757(17) Uani d . 1 . .
O O4 1.4174(3) 0.38257(12) 0.5295(2) 0.1232(10) Uani d . 1 . .
O O8 1.2935(3) -0.1636(2) 0.7699(2) 0.1545(15) Uani d . 1 . .
C C1 0.5766(3) -0.06363(13) 0.73359(19) 0.0585(7) Uani d . 1 . .
H H11 0.5188 -0.0983 0.7449 0.070 Uiso calc R 1 . .
C C2 0.6848(3) -0.07821(12) 0.67949(17) 0.0532(6) Uani d . 1 . .
C C3 0.6967(3) -0.14110(13) 0.6387(2) 0.0714(8) Uani d . 1 . .
H H13 0.6350 -0.1748 0.6438 0.086 Uiso calc R 1 . .
C C4 0.8024(4) -0.15296(15) 0.5899(2) 0.0805(9) Uani d . 1 . .
H H14 0.8127 -0.1947 0.5611 0.097 Uiso calc R 1 . .
C C5 0.8898(3) -0.10362(14) 0.58455(19) 0.0685(8) Uani d . 1 . .
H H15 0.9619 -0.1116 0.5526 0.082 Uiso calc R 1 . .
C C6 0.8745(3) -0.04007(12) 0.62630(16) 0.0532(6) Uani d . 1 . .
C C7 0.6904(3) 0.14493(14) 0.57301(17) 0.0630(7) Uani d . 1 . .
H H17 0.6621 0.1595 0.5178 0.076 Uiso calc R 1 . .
C C8 0.8082(3) 0.17272(12) 0.61109(17) 0.0575(7) Uani d . 1 . .
C C9 0.8782(4) 0.21890(15) 0.5642(2) 0.0787(9) Uani d . 1 . .
H H19 0.8518 0.2328 0.5082 0.094 Uiso calc R 1 . .
C C10 0.9907(4) 0.24457(17) 0.6030(3) 0.0886(11) Uani d . 1 . .
H H110 1.0403 0.2759 0.5733 0.106 Uiso calc R 1 . .
C C11 1.0250(3) 0.22258(16) 0.6847(3) 0.0808(9) Uani d . 1 . .
H H111 1.0990 0.2391 0.7114 0.097 Uiso calc R 1 . .
C C12 0.9509(3) 0.17562(13) 0.7289(2) 0.0589(7) Uani d . 1 . .
C C13 0.6478(3) 0.15747(14) 0.89178(19) 0.0612(7) Uani d . 1 . .
H H113 0.6210 0.1950 0.9242 0.073 Uiso calc R 1 . .
C C14 0.7223(2) 0.10394(14) 0.93436(16) 0.0569(6) Uani d . 1 . .
C C15 0.7412(3) 0.10438(19) 1.02430(18) 0.0710(8) Uani d . 1 . .
H H115 0.7114 0.1406 1.0577 0.085 Uiso calc R 1 . .
C C16 0.8038(3) 0.0512(2) 1.06333(19) 0.0797(10) Uani d . 1 . .
H H116 0.8194 0.0509 1.1237 0.096 Uiso calc R 1 . .
C C17 0.8436(3) -0.00192(18) 1.01252(18) 0.0687(8) Uani d . 1 . .
H H117 0.8828 -0.0398 1.0387 0.082 Uiso calc R 1 . .
C C18 0.8260(2) 0.00025(14) 0.92146(16) 0.0539(6) Uani d . 1 . .
C C19 0.5288(3) 0.20321(13) 0.7742(2) 0.0658(7) Uani d . 1 . .
H H119 0.5553 0.2179 0.7167 0.079 Uiso calc R 1 . .
H H219 0.5252 0.2434 0.8118 0.079 Uiso calc R 1 . .
C C20 0.4003(3) 0.16998(15) 0.7665(2) 0.0708(8) Uani d . 1 . .
H H120 0.3708 0.1594 0.8247 0.085 Uiso calc R 1 . .
H H220 0.3410 0.2018 0.7389 0.085 Uiso calc R 1 . .
C C21 0.4463(3) 0.00938(15) 0.8145(2) 0.0684(8) Uani d . 1 . .
H H121 0.4666 0.0384 0.8647 0.082 Uiso calc R 1 . .
H H221 0.4112 -0.0334 0.8356 0.082 Uiso calc R 1 . .
C C22 0.3507(3) 0.04552(16) 0.7536(3) 0.0799(10) Uani d . 1 . .
H H122 0.3238 0.0143 0.7071 0.096 Uiso calc R 1 . .
H H222 0.2770 0.0581 0.7864 0.096 Uiso calc R 1 . .
C C23 0.5036(3) 0.07866(16) 0.5766(2) 0.0752(9) Uani d . 1 . .
H H123 0.4956 0.0292 0.5832 0.090 Uiso calc R 1 . .
H H223 0.4992 0.0893 0.5144 0.090 Uiso calc R 1 . .
C C24 0.3965(3) 0.11393(16) 0.6219(2) 0.0779(9) Uani d . 1 . .
H H124 0.3965 0.1624 0.6066 0.093 Uiso calc R 1 . .
H H224 0.3172 0.0943 0.6007 0.093 Uiso calc R 1 . .
C C30 0.8755(3) -0.05570(14) 0.8659(2) 0.0657(7) Uani d . 1 . .
H H130 0.8065 -0.0827 0.8426 0.099 Uiso calc R 1 . .
H H230 0.9310 -0.0845 0.9006 0.099 Uiso calc R 1 . .
H H330 0.9211 -0.0361 0.8184 0.099 Uiso calc R 1 . .
C C31 0.9736(3) 0.01404(14) 0.6217(2) 0.0746(9) Uani d . 1 . .
H H131 0.9450 0.0501 0.5830 0.112 Uiso calc R 1 . .
H H231 1.0496 -0.0057 0.5999 0.112 Uiso calc R 1 . .
H H331 0.9901 0.0326 0.6793 0.112 Uiso calc R 1 . .
C C32 0.9925(3) 0.15176(17) 0.8166(2) 0.0749(8) Uani d . 1 . .
H H132 0.9352 0.1683 0.8595 0.112 Uiso calc R 1 . .
H H232 1.0757 0.1691 0.8300 0.112 Uiso calc R 1 . .
H H332 0.9939 0.1024 0.8175 0.112 Uiso calc R 1 . .

loop_
_atom_site_aniso_label
_atom_site_aniso_U_11
_atom_site_aniso_U_22
_atom_site_aniso_U_33
_atom_site_aniso_U_12
_atom_site_aniso_U_13
_atom_site_aniso_U_23
Fe1 0.04445(19) 0.03613(16) 0.04014(18) -0.00209(13) 0.00299(13) 0.00053(13)
Cl1 0.0746(5) 0.0533(4) 0.0750(5) -0.0070(3) 0.0211(4) 0.0002(3)
Cl2 0.0832(6) 0.0677(5) 0.0910(6) -0.0006(4) -0.0062(5) -0.0116(4)
N1 0.0681(14) 0.0504(12) 0.0501(12) 0.0021(11) -0.0073(11) -0.0008(10)
N2 0.0513(12) 0.0383(10) 0.0582(12) 0.0021(8) 0.0119(10) -0.0004(9)
N3 0.0429(11) 0.0561(11) 0.0414(10) -0.0088(9) 0.0055(8) -0.0002(9)
N4 0.0474(11) 0.0448(10) 0.0627(13) 0.0004(9) 0.0069(10) -0.0053(9)
N5 0.0409(11) 0.0506(11) 0.0595(12) -0.0033(9) 0.0008(9) 0.0126(9)
N6 0.0565(12) 0.0370(9) 0.0440(10) -0.0018(8) -0.0014(9) 0.0020(8)
N7 0.0650(15) 0.0558(13) 0.0826(17) -0.0055(11) -0.0064(13) 0.0107(12)
O1 0.186(3) 0.139(2) 0.097(2) 0.063(2) 0.059(2) 0.0338(17)
O2 0.126(2) 0.0706(15) 0.146(2) 0.0151(14) 0.0732(19) 0.0095(14)
O3 0.116(2) 0.142(3) 0.137(3) -0.0131(19) -0.024(2) -0.032(2)
O7 0.183(3) 0.0816(17) 0.118(2) -0.0396(19) -0.014(2) -0.0234(16)
O5 0.401(8) 0.300(6) 0.084(2) -0.213(6) 0.088(3) -0.059(3)
O6 0.185(4) 0.177(3) 0.163(3) 0.095(3) -0.042(3) -0.063(3)
O4 0.107(2) 0.0652(15) 0.199(3) -0.0198(14) 0.030(2) -0.0027(17)
O8 0.157(3) 0.197(4) 0.107(2) 0.051(3) -0.045(2) -0.032(2)
C1 0.0519(15) 0.0468(14) 0.0763(18) -0.0119(11) -0.0081(13) 0.0115(12)
C2 0.0581(15) 0.0439(13) 0.0571(14) -0.0044(11) -0.0100(12) 0.0016(11)
C3 0.082(2) 0.0409(13) 0.090(2) -0.0081(13) -0.0101(17) -0.0106(13)
C4 0.104(3) 0.0524(16) 0.085(2) 0.0023(17) -0.003(2) -0.0230(15)
C5 0.089(2) 0.0554(16) 0.0620(17) 0.0147(15) 0.0101(16) -0.0080(13)
C6 0.0663(17) 0.0464(13) 0.0471(14) 0.0040(12) 0.0051(12) 0.0004(10)
C7 0.085(2) 0.0583(15) 0.0455(14) 0.0103(14) 0.0012(14) 0.0073(12)
C8 0.0743(18) 0.0460(13) 0.0534(15) 0.0076(12) 0.0201(13) 0.0067(11)
C9 0.107(3) 0.0581(17) 0.0727(19) 0.0069(18) 0.0363(19) 0.0139(15)
C10 0.098(3) 0.0612(18) 0.109(3) -0.0125(18) 0.046(2) 0.0111(18)
C11 0.070(2) 0.0627(18) 0.112(3) -0.0138(15) 0.0297(19) -0.0057(18)
C12 0.0504(14) 0.0461(13) 0.0812(19) -0.0015(11) 0.0179(13) -0.0069(12)
C13 0.0544(15) 0.0641(16) 0.0658(17) -0.0043(13) 0.0162(13) -0.0207(13)
C14 0.0466(14) 0.0757(17) 0.0488(14) -0.0102(13) 0.0112(11) -0.0128(13)
C15 0.0539(16) 0.113(3) 0.0469(15) -0.0119(17) 0.0118(13) -0.0176(16)
C16 0.0542(17) 0.144(3) 0.0415(15) -0.0172(19) 0.0065(13) 0.0002(18)
C17 0.0518(16) 0.101(2) 0.0530(16) -0.0108(15) -0.0031(13) 0.0162(16)
C18 0.0416(13) 0.0717(17) 0.0481(13) -0.0116(12) -0.0018(11) 0.0087(12)
C19 0.0620(17) 0.0425(13) 0.093(2) 0.0089(12) 0.0090(15) -0.0032(13)
C20 0.0539(16) 0.0611(17) 0.098(2) 0.0122(13) 0.0081(16) 0.0048(15)
C21 0.0539(16) 0.0614(16) 0.091(2) -0.0023(13) 0.0193(15) 0.0202(15)
C22 0.0469(16) 0.0650(18) 0.128(3) -0.0042(14) 0.0032(17) 0.0214(18)
C23 0.093(2) 0.0718(19) 0.0592(17) -0.0075(17) -0.0292(16) -0.0018(14)
C24 0.070(2) 0.0685(19) 0.093(2) 0.0009(15) -0.0285(18) 0.0152(17)
C30 0.0673(18) 0.0628(16) 0.0663(17) 0.0048(13) -0.0122(14) 0.0127(13)
C31 0.078(2) 0.0532(16) 0.095(2) 0.0022(14) 0.0381(17) -0.0025(15)
C32 0.0587(18) 0.080(2) 0.085(2) -0.0114(15) -0.0048(16) -0.0011(17)

loop_
_atom_type_symbol
_atom_type_description
_atom_type_scat_dispersion_real
_atom_type_scat_dispersion_imag
_atom_type_scat_source
C C 0.0033 0.0016 'International Tables Vol C Tables 4.2.6.8 and 6.1.1.4'
H H 0.0000 0.0000 'International Tables Vol C Tables 4.2.6.8 and 6.1.1.4'
N N 0.0061 0.0033 'International Tables Vol C Tables 4.2.6.8 and 6.1.1.4'
O O 0.0106 0.0060 'International Tables Vol C Tables 4.2.6.8 and 6.1.1.4'
Cl Cl 0.1484 0.1585 'International Tables Vol C Tables 4.2.6.8 and 6.1.1.4'
Fe Fe 0.3463 0.8444 'International Tables Vol C Tables 4.2.6.8 and 6.1.1.4'

loop_
_geom_angle_atom_site_label_1
_geom_angle_atom_site_label_2
_geom_angle_atom_site_label_3
_geom_angle_site_symmetry_1
_geom_angle_site_symmetry_3
_geom_angle
_geom_angle_publ_flag
N5 Fe1 N4 . . 98.28(8) ?
N5 Fe1 N1 . . 96.54(8) ?
N4 Fe1 N1 . . 96.03(8) ?
N5 Fe1 N3 . . 85.64(7) ?
N4 Fe1 N3 . . 75.85(8) ?
N1 Fe1 N3 . . 171.84(7) ?
N5 Fe1 N2 . . 171.36(8) ?
N4 Fe1 N2 . . 86.58(7) ?
N1 Fe1 N2 . . 75.76(8) ?
N3 Fe1 N2 . . 102.54(7) ?
N5 Fe1 N6 . . 75.12(8) ?
N4 Fe1 N6 . . 173.22(7) ?
N1 Fe1 N6 . . 86.39(7) ?
N3 Fe1 N6 . . 101.77(7) ?
N2 Fe1 N6 . . 100.17(7) ?
O4 Cl1 O1 . . 112.1(2) ?
O4 Cl1 O2 . . 112.10(16) ?
O1 Cl1 O2 . . 111.76(17) ?
O4 Cl1 O3 . . 106.5(2) ?
O1 Cl1 O3 . . 104.8(2) ?
O2 Cl1 O3 . . 109.1(2) ?
O5 Cl2 O7 . . 107.4(2) ?
O5 Cl2 O6 . . 111.5(4) ?
O7 Cl2 O6 . . 112.2(3) ?
O5 Cl2 O8 . . 111.1(4) ?
O7 Cl2 O8 . . 113.1(2) ?
O6 Cl2 O8 . . 101.6(2) ?
C7 N1 C23 . . 118.8(2) ?
C7 N1 Fe1 . . 117.02(19) ?
C23 N1 Fe1 . . 124.02(19) ?
C12 N2 C8 . . 117.8(2) ?
C12 N2 Fe1 . . 132.56(18) ?
C8 N2 Fe1 . . 109.59(17) ?
C18 N3 C14 . . 117.7(2) ?
C18 N3 Fe1 . . 132.05(16) ?
C14 N3 Fe1 . . 109.96(16) ?
C13 N4 C19 . . 118.4(2) ?
C13 N4 Fe1 . . 116.54(18) ?
C19 N4 Fe1 . . 125.01(18) ?
C1 N5 C21 . . 118.7(2) ?
C1 N5 Fe1 . . 117.96(18) ?
C21 N5 Fe1 . . 123.26(17) ?
C6 N6 C2 . . 117.8(2) ?
C6 N6 Fe1 . . 132.33(16) ?
C2 N6 Fe1 . . 109.80(16) ?
C24 N7 C20 . . 117.4(2) ?
C24 N7 C22 . . 117.2(3) ?
C20 N7 C22 . . 116.9(3) ?
N5 C1 C2 . . 120.4(2) ?
N5 C1 H11 . . 119.8 ?
C2 C1 H11 . . 119.8 ?
N6 C2 C3 . . 122.9(3) ?
N6 C2 C1 . . 116.4(2) ?
C3 C2 C1 . . 120.7(3) ?
C2 C3 C4 . . 118.5(3) ?
C2 C3 H13 . . 120.8 ?
C4 C3 H13 . . 120.8 ?
C5 C4 C3 . . 119.1(3) ?
C5 C4 H14 . . 120.4 ?
C3 C4 H14 . . 120.4 ?
C4 C5 C6 . . 121.0(3) ?
C4 C5 H15 . . 119.5 ?
C6 C5 H15 . . 119.5 ?
N6 C6 C5 . . 120.7(2) ?
N6 C6 C31 . . 118.6(2) ?
C5 C6 C31 . . 120.7(3) ?
N1 C7 C8 . . 120.5(2) ?
N1 C7 H17 . . 119.7 ?
C8 C7 H17 . . 119.7 ?
N2 C8 C9 . . 122.9(3) ?
N2 C8 C7 . . 117.1(2) ?
C9 C8 C7 . . 120.0(3) ?
C8 C9 C10 . . 118.4(3) ?
C8 C9 H19 . . 120.8 ?
C10 C9 H19 . . 120.8 ?
C11 C10 C9 . . 118.5(3) ?
C11 C10 H110 . . 120.8 ?
C9 C10 H110 . . 120.8 ?
C10 C11 C12 . . 120.7(3) ?
C10 C11 H111 . . 119.6 ?
C12 C11 H111 . . 119.6 ?
N2 C12 C11 . . 121.7(3) ?
N2 C12 C32 . . 119.1(2) ?
C11 C12 C32 . . 119.2(3) ?
N4 C13 C14 . . 120.5(2) ?
N4 C13 H113 . . 119.7 ?
C14 C13 H113 . . 119.7 ?
N3 C14 C15 . . 122.9(3) ?
N3 C14 C13 . . 116.9(2) ?
C15 C14 C13 . . 120.2(3) ?
C16 C15 C14 . . 119.1(3) ?
C16 C15 H115 . . 120.4 ?
C14 C15 H115 . . 120.4 ?
C15 C16 C17 . . 118.9(3) ?
C15 C16 H116 . . 120.6 ?
C17 C16 H116 . . 120.6 ?
C16 C17 C18 . . 120.4(3) ?
C16 C17 H117 . . 119.8 ?
C18 C17 H117 . . 119.8 ?
N3 C18 C17 . . 121.0(3) ?
N3 C18 C30 . . 118.6(2) ?
C17 C18 C30 . . 120.4(3) ?
N4 C19 C20 . . 109.1(2) ?
N4 C19 H119 . . 109.9 ?
C20 C19 H119 . . 109.9 ?
N4 C19 H219 . . 109.9 ?
C20 C19 H219 . . 109.9 ?
H119 C19 H219 . . 108.3 ?
N7 C20 C19 . . 110.8(2) ?
N7 C20 H120 . . 109.5 ?
C19 C20 H120 . . 109.5 ?
N7 C20 H220 . . 109.5 ?
C19 C20 H220 . . 109.5 ?
H120 C20 H220 . . 108.1 ?
N5 C21 C22 . . 108.5(2) ?
N5 C21 H121 . . 110.0 ?
C22 C21 H121 . . 110.0 ?
N5 C21 H221 . . 110.0 ?
C22 C21 H221 . . 110.0 ?
H121 C21 H221 . . 108.4 ?
N7 C22 C21 . . 111.0(2) ?
N7 C22 H122 . . 109.4 ?
C21 C22 H122 . . 109.4 ?
N7 C22 H222 . . 109.4 ?
C21 C22 H222 . . 109.4 ?
H122 C22 H222 . . 108.0 ?
N1 C23 C24 . . 110.7(2) ?
N1 C23 H123 . . 109.5 ?
C24 C23 H123 . . 109.5 ?
N1 C23 H223 . . 109.5 ?
C24 C23 H223 . . 109.5 ?
H123 C23 H223 . . 108.1 ?
N7 C24 C23 . . 112.7(2) ?
N7 C24 H124 . . 109.0 ?
C23 C24 H124 . . 109.0 ?
N7 C24 H224 . . 109.0 ?
C23 C24 H224 . . 109.0 ?
H124 C24 H224 . . 107.8 ?
C18 C30 H130 . . 109.5 ?
C18 C30 H230 . . 109.5 ?
H130 C30 H230 . . 109.5 ?
C18 C30 H330 . . 109.5 ?
H130 C30 H330 . . 109.5 ?
H230 C30 H330 . . 109.5 ?
C6 C31 H131 . . 109.5 ?
C6 C31 H231 . . 109.5 ?
H131 C31 H231 . . 109.5 ?
C6 C31 H331 . . 109.5 ?
H131 C31 H331 . . 109.5 ?
H231 C31 H331 . . 109.5 ?
C12 C32 H132 . . 109.5 ?
C12 C32 H232 . . 109.5 ?
H132 C32 H232 . . 109.5 ?
C12 C32 H332 . . 109.5 ?
H132 C32 H332 . . 109.5 ?
H232 C32 H332 . . 109.5 ?

loop_
_geom_bond_atom_site_label_1
_geom_bond_atom_site_label_2
_geom_bond_site_symmetry_2
_geom_bond_distance
_geom_bond_publ_flag
Fe1 N5 . 2.1174(19) ?
Fe1 N4 . 2.123(2) ?
Fe1 N1 . 2.138(2) ?
Fe1 N3 . 2.2747(19) ?
Fe1 N2 . 2.3014(19) ?
Fe1 N6 . 2.3101(19) ?
Cl1 O4 . 1.397(2) ?
Cl1 O1 . 1.401(3) ?
Cl1 O2 . 1.414(2) ?
Cl1 O3 . 1.434(3) ?
Cl2 O5 . 1.276(4) ?
Cl2 O7 . 1.389(3) ?
Cl2 O6 . 1.392(3) ?
Cl2 O8 . 1.408(3) ?
N1 C7 . 1.259(3) ?
N1 C23 . 1.484(4) ?
N2 C12 . 1.341(3) ?
N2 C8 . 1.363(3) ?
N3 C18 . 1.339(3) ?
N3 C14 . 1.356(3) ?
N4 C13 . 1.260(3) ?
N4 C19 . 1.459(3) ?
N5 C1 . 1.256(3) ?
N5 C21 . 1.475(3) ?
N6 C6 . 1.342(3) ?
N6 C2 . 1.357(3) ?
N7 C24 . 1.427(4) ?
N7 C20 . 1.450(4) ?
N7 C22 . 1.462(4) ?
C1 C2 . 1.458(4) ?
C1 H11 . 0.9300 ?
C2 C3 . 1.379(4) ?
C3 C4 . 1.382(5) ?
C3 H13 . 0.9300 ?
C4 C5 . 1.337(4) ?
C4 H14 . 0.9300 ?
C5 C6 . 1.401(4) ?
C5 H15 . 0.9300 ?
C6 C31 . 1.490(4) ?
C7 C8 . 1.465(4) ?
C7 H17 . 0.9300 ?
C8 C9 . 1.377(4) ?
C9 C10 . 1.407(5) ?
C9 H19 . 0.9300 ?
C10 C11 . 1.357(5) ?
C10 H110 . 0.9300 ?
C11 C12 . 1.391(4) ?
C11 H111 . 0.9300 ?
C12 C32 . 1.470(4) ?
C13 C14 . 1.449(4) ?
C13 H113 . 0.9300 ?
C14 C15 . 1.379(4) ?
C15 C16 . 1.357(5) ?
C15 H115 . 0.9300 ?
C16 C17 . 1.364(5) ?
C16 H116 . 0.9300 ?
C17 C18 . 1.396(4) ?
C17 H117 . 0.9300 ?
C18 C30 . 1.483(4) ?
C19 C20 . 1.509(4) ?
C19 H119 . 0.9700 ?
C19 H219 . 0.9700 ?
C20 H120 . 0.9700 ?
C20 H220 . 0.9700 ?
C21 C22 . 1.526(4) ?
C21 H121 . 0.9700 ?
C21 H221 . 0.9700 ?
C22 H122 . 0.9700 ?
C22 H222 . 0.9700 ?
C23 C24 . 1.509(5) ?
C23 H123 . 0.9700 ?
C23 H223 . 0.9700 ?
C24 H124 . 0.9700 ?
C24 H224 . 0.9700 ?
C30 H130 . 0.9600 ?
C30 H230 . 0.9600 ?
C30 H330 . 0.9600 ?
C31 H131 . 0.9600 ?
C31 H231 . 0.9600 ?
C31 H331 . 0.9600 ?
C32 H132 . 0.9600 ?
C32 H232 . 0.9600 ?
C32 H332 . 0.9600 ?
